data_4317007
loop_
_publ_author_name
'Xiuli Wang'
'Hailiang Hu'
'Aixiang Tian'
'Hongyan Lin'
'Jin Li'

_publ_section_title
;
 Application of Tetrazole-Functionalized Thioethers with Different Spacer
 Lengths in the Self-Assembly of Polyoxometalate-Based Hybrid Compounds
;
_journal_name_full 'Inorganic Chemistry'
_journal_page_first 10299
_journal_page_last 10306
_journal_paper_doi 10.1021/ic100840a
_journal_volume 49
_journal_year 2010
_chemical_formula_moiety '[Cu4(C9H16N8S2)4(SiW12O40)]'
_chemical_formula_sum 'C36 H64 Cu4 N32 O40 S8 Si W12'
_chemical_formula_weight 4330.12
_chemical_name_systematic
; 
 ? 
;
_space_group_IT_number 14
_symmetry_cell_setting monoclinic
_symmetry_space_group_name_Hall '-P 2ybc'
_symmetry_space_group_name_H-M 'P 1 21/c 1'
_atom_sites_solution_hydrogens geom
_atom_sites_solution_primary direct
_atom_sites_solution_secondary difmap
_audit_creation_method SHELXL-97
_cell_angle_alpha 90.00
_cell_angle_beta 104.600(2)
_cell_angle_gamma 90.00
_cell_formula_units_Z 2
_cell_length_a 13.294(2)
_cell_length_b 25.171(4)
_cell_length_c 13.626(2)
_cell_measurement_temperature 296(2)
_cell_volume 4412.3(12)
_computing_cell_refinement 'Bruker SAINT'
_computing_data_collection 'Bruker APEX2'
_computing_data_reduction 'Bruker SAINT'
_computing_molecular_graphics 'Bruker SHELXTL'
_computing_publication_material 'Bruker SHELXTL'
_computing_structure_refinement 'SHELXL-97 (Sheldrick, 1997)'
_computing_structure_solution 'SHELXS-97 (Sheldrick, 1990)'
_diffrn_ambient_temperature 296(2)
_diffrn_measured_fraction_theta_full 0.993
_diffrn_measured_fraction_theta_max 0.993
_diffrn_measurement_device_type 'Bruker APEX-II CCD'
_diffrn_measurement_method '\f and \w scans'
_diffrn_radiation_monochromator graphite
_diffrn_radiation_source 'fine-focus sealed tube'
_diffrn_radiation_type MoK\a
_diffrn_radiation_wavelength 0.71073
_diffrn_reflns_av_R_equivalents 0.1000
_diffrn_reflns_av_sigmaI/netI 0.1014
_diffrn_reflns_limit_h_max 15
_diffrn_reflns_limit_h_min -15
_diffrn_reflns_limit_k_max 29
_diffrn_reflns_limit_k_min -29
_diffrn_reflns_limit_l_max 16
_diffrn_reflns_limit_l_min -11
_diffrn_reflns_number 22112
_diffrn_reflns_theta_full 25.15
_diffrn_reflns_theta_max 25.15
_diffrn_reflns_theta_min 1.58
_exptl_absorpt_coefficient_mu 16.810
_exptl_absorpt_correction_T_max 0.2376
_exptl_absorpt_correction_T_min 0.1740
_exptl_absorpt_correction_type multi-scan
_exptl_absorpt_process_details 'SADABS, Sheldrick, 1996 '
_exptl_crystal_colour 'Pale green'
_exptl_crystal_density_diffrn 3.259
_exptl_crystal_density_method 'not measured'
_exptl_crystal_description Block
_exptl_crystal_F_000 3940
_exptl_crystal_size_max 0.16
_exptl_crystal_size_mid 0.14
_exptl_crystal_size_min 0.12
_refine_diff_density_max 1.864
_refine_diff_density_min -2.218
_refine_diff_density_rms 0.348
_refine_ls_extinction_method none
_refine_ls_goodness_of_fit_ref 1.000
_refine_ls_hydrogen_treatment mixed
_refine_ls_matrix_type full
_refine_ls_number_parameters 623
_refine_ls_number_reflns 7844
_refine_ls_number_restraints 24
_refine_ls_restrained_S_all 1.000
_refine_ls_R_factor_all 0.0831
_refine_ls_R_factor_gt 0.0466
_refine_ls_shift/su_max 0.008
_refine_ls_shift/su_mean 0.000
_refine_ls_structure_factor_coef Fsqd
_refine_ls_weighting_details 'calc w=1/[\s^2^(Fo^2^)+(0.0405P)^2^+0.0000P] where P=(Fo^2^+2Fc^2^)/3'
_refine_ls_weighting_scheme calc
_refine_ls_wR_factor_gt 0.0969
_refine_ls_wR_factor_ref 0.1105
_reflns_number_gt 5328
_reflns_number_total 7844
_reflns_threshold_expression >2sigma(I)
_cod_data_source_file ic100840a_si_002_3.cif
_cod_data_source_block WXL_3
_cod_depositor_comments
;
The following automatic conversions were performed:

'_symmetry_cell_setting' value 'Monoclinic' changed to 'monoclinic'
according to the built-in table from CIF Core dictionary named
'cif_core.dic' version 2.4.1 from 2010-06-29.

Automatic conversion script
Id: cif_fix_values 1646 2011-03-28 12:23:43Z adriana 
;
_cod_database_code 4317007

loop_
_symmetry_equiv_pos_as_xyz
'x, y, z'
'-x, y+1/2, -z+1/2'
'-x, -y, -z'
'x, -y-1/2, z-1/2'

loop_
_atom_site_label
_atom_site_type_symbol
_atom_site_fract_x
_atom_site_fract_y
_atom_site_fract_z
_atom_site_U_iso_or_equiv
_atom_site_adp_type
_atom_site_occupancy
_atom_site_symmetry_multiplicity
_atom_site_calc_flag
_atom_site_refinement_flags
_atom_site_disorder_assembly
_atom_site_disorder_group
Cu1 Cu -0.45825(15) 0.25434(8) -0.78299(12) 0.0349(5) Uani 1 1 d . . .
Cu2 Cu -0.43059(16) 0.29181(8) -0.52304(13) 0.0354(5) Uani 1 1 d . . .
Si1 Si -1.0000 0.0000 -0.5000 0.0132(11) Uani 1 2 d S . .
W1 W -0.82051(5) 0.09214(3) -0.55331(5) 0.03300(18) Uani 1 1 d . . .
W2 W -1.01848(5) 0.13585(2) -0.44074(4) 0.02911(16) Uani 1 1 d . . .
W3 W -0.81056(5) 0.05772(3) -0.29954(4) 0.02981(17) Uani 1 1 d . . .
W4 W -0.79854(5) -0.04387(3) -0.60633(5) 0.02942(17) Uani 1 1 d . . .
W5 W -0.79646(4) -0.07870(2) -0.35468(4) 0.02540(16) Uani 1 1 d . . .
W6 W -0.99417(5) -0.03144(3) -0.24612(4) 0.03067(17) Uani 1 1 d . . .
S1 S -0.5391(3) 0.11161(17) -0.7892(3) 0.0356(10) Uani 1 1 d . . .
S2 S -0.5383(4) -0.06345(18) -0.9685(3) 0.0480(12) Uani 1 1 d . . .
S3 S -0.1924(5) 0.2402(2) -0.1302(3) 0.0660(16) Uani 1 1 d . . .
S4 S 0.1347(4) 0.2360(3) -0.0575(6) 0.115(3) Uani 1 1 d . . .
O1 O -0.7327(8) 0.1361(4) -0.5747(8) 0.046(3) Uani 1 1 d . . .
O2 O -1.0269(10) 0.1992(4) -0.4100(8) 0.054(3) Uani 1 1 d . . .
O3 O -0.7215(8) 0.0845(5) -0.2059(8) 0.054(3) Uani 1 1 d . . .
O4 O -0.7035(8) -0.0655(5) -0.6586(7) 0.047(3) Uani 1 1 d . . .
O5 O -0.7000(8) -0.1159(5) -0.2867(9) 0.053(3) Uani 1 1 d . . .
O6 O -0.9913(9) -0.0464(5) -0.1274(7) 0.052(3) Uani 1 1 d . . .
O7 O -0.9264(12) -0.0103(7) -0.3925(12) 0.018(4) Uani 0.50 1 d PU . .
O8 O -0.9336(13) 0.0531(8) -0.4590(12) 0.022(4) Uani 0.50 1 d P . .
O9 O -0.9299(12) 0.0152(8) -0.5791(12) 0.027(5) Uani 0.50 1 d P . .
O10 O -0.9197(14) -0.0476(7) -0.4995(12) 0.024(4) Uani 0.50 1 d P . .
O11 O -0.7543(11) 0.0261(5) -0.5710(11) 0.084(5) Uani 1 1 d . . .
O12 O -0.8877(10) -0.0763(5) -0.2698(11) 0.074(4) Uani 1 1 d . . .
O13 O -0.7656(10) 0.0792(6) -0.4131(9) 0.078(5) Uani 1 1 d . . .
O14 O -0.9118(9) 0.1128(6) -0.3302(8) 0.077(5) Uani 1 1 d . . .
O15 O -0.8987(9) 0.0243(5) -0.2273(11) 0.068(4) Uani 1 1 d . . .
O16 O -0.9102(10) 0.0828(5) -0.6832(11) 0.084(5) Uani 1 1 d . . .
O17 O -0.7469(9) -0.0099(5) -0.3052(10) 0.070(4) Uani 1 1 d . . .
O18 O -0.7458(10) -0.0622(6) -0.4694(8) 0.071(5) Uani 1 1 d . . .
O19 O -1.1189(9) 0.1309(6) -0.5670(7) 0.062(4) Uani 1 1 d . . .
O20 O -0.8954(11) -0.0174(5) -0.7215(11) 0.090(5) Uani 1 1 d . . .
O21 O -0.9160(10) 0.1378(7) -0.5160(9) 0.087(6) Uani 1 1 d . . .
O22 O -1.1158(10) 0.1050(6) -0.3799(8) 0.075(5) Uani 1 1 d . . .
N1 N -0.4767(10) 0.2007(5) -0.6769(8) 0.033(3) Uani 1 1 d . . .
N2 N -0.4446(10) 0.2141(5) -0.5773(8) 0.031(3) Uani 1 1 d . . .
N3 N -0.4505(10) 0.1725(5) -0.5204(9) 0.038(3) Uani 1 1 d . . .
N4 N -0.4894(9) 0.1328(5) -0.5867(8) 0.026(3) Uani 1 1 d . . .
N5 N -0.5448(9) -0.1555(5) -0.8635(8) 0.025(3) Uani 1 1 d . . .
N6 N -0.5280(9) -0.1706(5) -0.7651(8) 0.031(3) Uani 1 1 d . . .
N7 N -0.5046(9) -0.1299(5) -0.7064(8) 0.030(3) Uani 1 1 d . . .
N8 N -0.5050(8) -0.0877(4) -0.7673(8) 0.022(3) Uani 1 1 d U . .
N9 N -0.3251(10) 0.2653(5) -0.3149(8) 0.035(3) Uani 1 1 d . . .
N10 N -0.3144(10) 0.2908(5) -0.3994(8) 0.032(3) Uani 1 1 d . . .
N11 N -0.2213(10) 0.3069(5) -0.3915(9) 0.033(3) Uani 1 1 d . . .
N12 N -0.1675(9) 0.2910(5) -0.2984(9) 0.030(3) Uani 1 1 d . . .
N13 N -0.6643(10) 0.2890(6) -0.5507(10) 0.045(4) Uani 1 1 d . . .
N14 N -0.5712(10) 0.2832(5) -0.4855(9) 0.036(3) Uani 1 1 d . . .
N15 N -0.5811(9) 0.2563(5) -0.4058(8) 0.030(3) Uani 1 1 d . . .
N16 N -0.6836(10) 0.2478(5) -0.4196(9) 0.039(3) Uani 1 1 d . . .
C1 C -0.5022(11) 0.1505(6) -0.6810(10) 0.030(4) Uani 1 1 d . . .
C2 C -0.6787(13) 0.1140(8) -0.8130(13) 0.056(5) Uani 1 1 d . . .
H2A H -0.6976 0.1266 -0.7528 0.067 Uiso 1 1 calc R . .
H2B H -0.7064 0.1388 -0.8676 0.067 Uiso 1 1 calc R . .
C3 C -0.7247(13) 0.0607(8) -0.8407(14) 0.053(5) Uani 1 1 d . . .
H3A H -0.7998 0.0643 -0.8600 0.064 Uiso 1 1 calc R . .
H3B H -0.7069 0.0382 -0.7809 0.064 Uiso 1 1 calc R . .
C4 C -0.6907(14) 0.0319(7) -0.9279(13) 0.050(5) Uani 1 1 d . . .
H4A H -0.6154 0.0315 -0.9124 0.060 Uiso 1 1 calc R . .
H4B H -0.7158 0.0520 -0.9900 0.060 Uiso 1 1 calc R . .
C5 C -0.7312(13) -0.0262(7) -0.9461(14) 0.053(5) Uani 1 1 d . . .
H5A H -0.7182 -0.0447 -0.8817 0.063 Uiso 1 1 calc R . .
H5B H -0.8056 -0.0258 -0.9754 0.063 Uiso 1 1 calc R . .
C6 C -0.6792(17) -0.0554(7) -1.0155(12) 0.071(7) Uani 1 1 d . . .
H6A H -0.6932 -0.0366 -1.0796 0.085 Uiso 1 1 calc R . .
H6B H -0.7105 -0.0903 -1.0285 0.085 Uiso 1 1 calc R . .
C7 C -0.5322(11) -0.1036(6) -0.8641(10) 0.028(3) Uani 1 1 d . . .
C8 C -0.5044(12) 0.0812(7) -0.5470(11) 0.042(4) Uani 1 1 d . . .
H8A H -0.5621 0.0638 -0.5923 0.063 Uiso 1 1 calc R . .
H8B H -0.5183 0.0851 -0.4816 0.063 Uiso 1 1 calc R . .
H8C H -0.4427 0.0602 -0.5407 0.063 Uiso 1 1 calc R . .
C9 C -0.4827(12) -0.0357(6) -0.7243(11) 0.036(4) Uani 1 1 d . . .
H9A H -0.4629 -0.0128 -0.7725 0.053 Uiso 1 1 calc R . .
H9B H -0.4269 -0.0379 -0.6640 0.053 Uiso 1 1 calc R . .
H9C H -0.5435 -0.0217 -0.7076 0.053 Uiso 1 1 calc R . .
C10 C -0.2307(13) 0.2658(6) -0.2530(11) 0.034(4) Uani 1 1 d . . .
C11 C -0.2087(18) 0.1685(9) -0.159(2) 0.106(9) Uani 1 1 d . . .
H11A H -0.2502 0.1529 -0.1175 0.127 Uiso 1 1 calc R . .
H11B H -0.2469 0.1643 -0.2296 0.127 Uiso 1 1 calc R . .
C12 C -0.1214(17) 0.1423(10) -0.145(2) 0.107(10) Uani 1 1 d . . .
H12A H -0.0890 0.1527 -0.1979 0.129 Uiso 1 1 calc R . .
H12B H -0.1392 0.1050 -0.1552 0.129 Uiso 1 1 calc R . .
C13 C -0.0388(16) 0.1462(9) -0.0455(14) 0.069(6) Uani 1 1 d . . .
H13A H -0.0550 0.1218 0.0034 0.083 Uiso 1 1 calc R . .
H13B H -0.0380 0.1819 -0.0186 0.083 Uiso 1 1 calc R . .
C14 C 0.0764(19) 0.1319(11) -0.0630(19) 0.105(9) Uani 1 1 d U . .
H14A H 0.1258 0.1285 0.0026 0.127 Uiso 1 1 calc R . .
H14B H 0.0726 0.0978 -0.0972 0.127 Uiso 1 1 calc R . .
C15 C 0.1130(19) 0.1710(11) -0.1213(18) 0.100(8) Uani 1 1 d U . .
H15A H 0.0627 0.1750 -0.1862 0.120 Uiso 1 1 calc R . .
H15B H 0.1777 0.1588 -0.1342 0.120 Uiso 1 1 calc R . .
C16 C -0.7319(13) 0.2680(7) -0.5092(14) 0.052(5) Uani 1 1 d . . .
C17 C -0.0532(11) 0.3018(7) -0.2646(12) 0.047(5) Uani 1 1 d . . .
H17A H -0.0296 0.2964 -0.1928 0.071 Uiso 1 1 calc R . .
H17B H -0.0398 0.3378 -0.2806 0.071 Uiso 1 1 calc R . .
H17C H -0.0169 0.2781 -0.2990 0.071 Uiso 1 1 calc R . .
C18 C -0.7229(14) 0.2185(8) -0.3457(12) 0.057(5) Uani 1 1 d . . .
H18A H -0.7888 0.2329 -0.3424 0.085 Uiso 1 1 calc R . .
H18B H -0.6746 0.2213 -0.2804 0.085 Uiso 1 1 calc R . .
H18C H -0.7313 0.1818 -0.3654 0.085 Uiso 1 1 calc R . .

loop_
_atom_site_aniso_label
_atom_site_aniso_U_11
_atom_site_aniso_U_22
_atom_site_aniso_U_33
_atom_site_aniso_U_23
_atom_site_aniso_U_13
_atom_site_aniso_U_12
Cu1 0.0544(13) 0.0238(11) 0.0260(9) -0.0034(8) 0.0089(10) 0.0052(9)
Cu2 0.0539(13) 0.0284(12) 0.0216(9) 0.0024(8) 0.0050(9) -0.0039(10)
Si1 0.010(2) 0.013(3) 0.014(2) 0.000(2) -0.001(2) -0.001(2)
W1 0.0256(4) 0.0254(4) 0.0495(4) 0.0110(3) 0.0123(3) -0.0047(3)
W2 0.0425(4) 0.0138(3) 0.0343(3) -0.0006(3) 0.0158(3) 0.0034(3)
W3 0.0240(3) 0.0342(4) 0.0294(3) -0.0064(3) 0.0033(3) -0.0028(3)
W4 0.0230(3) 0.0305(4) 0.0385(4) -0.0061(3) 0.0148(3) 0.0032(3)
W5 0.0211(3) 0.0201(4) 0.0346(3) 0.0077(3) 0.0062(3) 0.0042(3)
W6 0.0416(4) 0.0277(4) 0.0243(3) 0.0054(3) 0.0111(3) 0.0030(3)
S1 0.043(2) 0.030(2) 0.035(2) -0.0090(18) 0.011(2) -0.0002(19)
S2 0.084(3) 0.027(3) 0.045(2) 0.015(2) 0.036(3) 0.008(2)
S3 0.096(4) 0.040(3) 0.042(3) 0.006(2) -0.019(3) -0.004(3)
S4 0.042(3) 0.124(7) 0.154(6) -0.089(5) -0.022(4) 0.019(4)
O1 0.040(6) 0.022(7) 0.080(8) 0.013(6) 0.023(6) -0.004(5)
O2 0.093(9) 0.021(7) 0.050(7) -0.010(5) 0.023(7) 0.002(7)
O3 0.043(7) 0.059(9) 0.056(7) -0.040(6) 0.005(6) -0.019(6)
O4 0.038(6) 0.068(9) 0.044(6) -0.014(6) 0.027(6) 0.009(6)
O5 0.024(6) 0.046(8) 0.084(8) 0.035(7) 0.002(6) 0.004(5)
O6 0.084(9) 0.043(8) 0.035(6) 0.005(5) 0.028(7) 0.011(7)
O7 0.016(7) 0.011(8) 0.023(7) 0.011(6) -0.002(6) -0.006(6)
O8 0.016(10) 0.028(13) 0.023(10) 0.001(8) 0.008(8) -0.001(9)
O9 0.009(9) 0.053(15) 0.019(9) 0.007(9) 0.001(8) 0.012(9)
O10 0.038(12) 0.022(12) 0.014(9) 0.003(8) 0.009(9) 0.002(9)
O11 0.084(10) 0.029(8) 0.099(10) -0.008(7) -0.052(9) 0.015(7)
O12 0.074(9) 0.035(8) 0.140(12) -0.034(8) 0.078(9) -0.008(7)
O13 0.076(9) 0.118(14) 0.056(8) 0.047(8) 0.045(7) 0.055(9)
O14 0.062(8) 0.131(14) 0.046(7) 0.064(8) 0.031(7) 0.067(9)
O15 0.062(8) 0.029(8) 0.142(12) -0.010(7) 0.082(9) 0.001(6)
O16 0.075(9) 0.042(9) 0.098(10) -0.030(8) -0.048(9) 0.023(8)
O17 0.074(9) 0.031(8) 0.136(11) -0.019(7) 0.085(9) -0.024(7)
O18 0.081(9) 0.096(12) 0.034(6) -0.003(7) 0.013(7) -0.070(8)
O19 0.071(8) 0.095(12) 0.021(6) -0.006(6) 0.015(6) -0.048(8)
O20 0.084(10) 0.020(8) 0.122(11) -0.015(7) -0.058(9) 0.028(7)
O21 0.067(9) 0.151(16) 0.055(8) 0.048(9) 0.040(7) 0.068(10)
O22 0.093(10) 0.092(12) 0.038(7) -0.015(7) 0.014(7) -0.065(9)
N1 0.049(8) 0.028(8) 0.024(7) -0.011(6) 0.011(6) -0.008(6)
N2 0.054(9) 0.020(8) 0.018(6) 0.000(5) 0.008(6) -0.004(6)
N3 0.050(8) 0.030(9) 0.034(7) -0.009(6) 0.014(7) 0.000(7)
N4 0.037(7) 0.023(8) 0.025(6) 0.004(5) 0.019(6) 0.006(6)
N5 0.036(7) 0.013(7) 0.030(6) 0.001(5) 0.014(6) -0.011(6)
N6 0.049(8) 0.024(8) 0.022(6) -0.007(5) 0.012(6) -0.002(6)
N7 0.033(7) 0.038(9) 0.019(6) -0.001(6) 0.005(6) 0.005(6)
N8 0.029(6) 0.005(5) 0.033(6) -0.002(4) 0.010(5) -0.008(4)
N9 0.051(9) 0.042(9) 0.012(6) -0.002(5) 0.006(6) -0.007(7)
N10 0.044(8) 0.024(8) 0.029(7) 0.005(5) 0.010(6) 0.011(6)
N11 0.033(8) 0.024(8) 0.036(8) -0.008(6) -0.002(6) -0.007(6)
N12 0.019(7) 0.029(8) 0.035(7) -0.008(6) -0.008(6) 0.002(6)
N13 0.037(8) 0.045(10) 0.054(9) 0.023(7) 0.012(8) -0.006(7)
N14 0.033(8) 0.039(9) 0.033(7) 0.007(6) 0.004(6) 0.004(6)
N15 0.022(7) 0.040(9) 0.026(7) 0.003(6) 0.005(6) 0.001(6)
N16 0.051(9) 0.031(9) 0.035(7) 0.013(6) 0.009(7) 0.001(7)
C1 0.039(9) 0.019(9) 0.032(8) 0.000(7) 0.007(7) 0.005(7)
C2 0.065(13) 0.065(15) 0.045(10) 0.004(10) 0.027(10) -0.002(11)
C3 0.039(11) 0.055(14) 0.072(13) -0.003(10) 0.027(10) -0.003(9)
C4 0.049(11) 0.046(13) 0.055(11) 0.002(9) 0.016(10) 0.009(9)
C5 0.028(10) 0.046(13) 0.074(13) -0.002(10) -0.005(9) -0.018(9)
C6 0.13(2) 0.031(12) 0.033(10) 0.007(8) -0.004(12) -0.013(13)
C7 0.038(9) 0.027(9) 0.023(8) 0.006(6) 0.015(7) 0.001(7)
C8 0.046(10) 0.039(11) 0.040(9) 0.000(8) 0.008(8) -0.001(8)
C9 0.053(10) 0.016(9) 0.044(9) -0.007(7) 0.023(8) -0.010(7)
C10 0.048(10) 0.027(10) 0.025(8) 0.001(7) 0.006(8) 0.003(8)
C11 0.085(18) 0.056(17) 0.14(2) 0.009(16) -0.047(17) 0.014(14)
C12 0.070(16) 0.08(2) 0.16(3) -0.066(18) -0.004(18) 0.018(15)
C13 0.093(16) 0.053(15) 0.062(13) 0.009(11) 0.018(13) 0.026(13)
C14 0.099(11) 0.100(12) 0.110(11) -0.013(9) 0.013(9) 0.019(9)
C15 0.096(11) 0.104(12) 0.104(11) -0.036(9) 0.033(9) 0.003(9)
C16 0.042(11) 0.034(12) 0.072(13) 0.015(10) -0.001(10) 0.009(9)
C17 0.033(10) 0.044(12) 0.053(11) -0.029(9) -0.009(8) 0.005(8)
C18 0.056(12) 0.055(14) 0.054(11) 0.016(10) 0.004(10) -0.027(10)

loop_
_atom_type_symbol
_atom_type_description
_atom_type_scat_dispersion_real
_atom_type_scat_dispersion_imag
_atom_type_scat_source
C C 0.0033 0.0016 'International Tables Vol C Tables 4.2.6.8 and 6.1.1.4'
H H 0.0000 0.0000 'International Tables Vol C Tables 4.2.6.8 and 6.1.1.4'
Cu Cu 0.3201 1.2651 'International Tables Vol C Tables 4.2.6.8 and 6.1.1.4'
N N 0.0061 0.0033 'International Tables Vol C Tables 4.2.6.8 and 6.1.1.4'
O O 0.0106 0.0060 'International Tables Vol C Tables 4.2.6.8 and 6.1.1.4'
S S 0.1246 0.1234 'International Tables Vol C Tables 4.2.6.8 and 6.1.1.4'
Si Si 0.0817 0.0704 'International Tables Vol C Tables 4.2.6.8 and 6.1.1.4'
W W -0.8490 6.8722 'International Tables Vol C Tables 4.2.6.8 and 6.1.1.4'

loop_
_geom_angle_atom_site_label_1
_geom_angle_atom_site_label_2
_geom_angle_atom_site_label_3
_geom_angle
_geom_angle_site_symmetry_1
_geom_angle_site_symmetry_3
_geom_angle_publ_flag
N9 Cu1 N6 117.4(5) 4_565 2_453 ?
N9 Cu1 N1 105.3(5) 4_565 . ?
N6 Cu1 N1 110.6(4) 2_453 . ?
N9 Cu1 N15 111.2(5) 4_565 4_565 ?
N6 Cu1 N15 105.6(5) 2_453 4_565 ?
N1 Cu1 N15 106.3(5) . 4_565 ?
N10 Cu2 N5 127.4(5) . 2_453 ?
N10 Cu2 N14 110.4(5) . . ?
N5 Cu2 N14 106.2(5) 2_453 . ?
N10 Cu2 N2 105.8(5) . . ?
N5 Cu2 N2 111.5(4) 2_453 . ?
N14 Cu2 N2 89.1(5) . . ?
O7 Si1 O7 180.0(12) . 3_354 ?
O7 Si1 O10 67.3(8) . . ?
O7 Si1 O10 112.7(8) 3_354 . ?
O7 Si1 O10 112.7(8) . 3_354 ?
O7 Si1 O10 67.3(8) 3_354 3_354 ?
O10 Si1 O10 180.0(9) . 3_354 ?
O7 Si1 O8 110.1(9) . 3_354 ?
O7 Si1 O8 69.9(9) 3_354 3_354 ?
O10 Si1 O8 71.9(9) . 3_354 ?
O10 Si1 O8 108.1(9) 3_354 3_354 ?
O7 Si1 O8 69.9(9) . . ?
O7 Si1 O8 110.1(9) 3_354 . ?
O10 Si1 O8 108.1(9) . . ?
O10 Si1 O8 71.9(9) 3_354 . ?
O8 Si1 O8 180.0(8) 3_354 . ?
O7 Si1 O9 70.7(8) . 3_354 ?
O7 Si1 O9 109.3(8) 3_354 3_354 ?
O10 Si1 O9 108.1(9) . 3_354 ?
O10 Si1 O9 71.9(9) 3_354 3_354 ?
O8 Si1 O9 71.6(9) 3_354 3_354 ?
O8 Si1 O9 108.4(9) . 3_354 ?
O7 Si1 O9 109.3(8) . . ?
O7 Si1 O9 70.7(8) 3_354 . ?
O10 Si1 O9 71.9(9) . . ?
O10 Si1 O9 108.1(9) 3_354 . ?
O8 Si1 O9 108.4(9) 3_354 . ?
O8 Si1 O9 71.6(9) . . ?
O9 Si1 O9 180.0(14) 3_354 . ?
O1 W1 O21 100.9(6) . . ?
O1 W1 O16 102.8(6) . . ?
O21 W1 O16 91.1(6) . . ?
O1 W1 O13 100.3(6) . . ?
O21 W1 O13 87.0(5) . . ?
O16 W1 O13 156.7(7) . . ?
O1 W1 O11 100.8(6) . . ?
O21 W1 O11 157.8(7) . . ?
O16 W1 O11 88.6(5) . . ?
O13 W1 O11 84.6(6) . . ?
O1 W1 O9 158.0(5) . . ?
O21 W1 O9 96.2(7) . . ?
O16 W1 O9 62.9(6) . . ?
O13 W1 O9 94.3(6) . . ?
O11 W1 O9 64.1(6) . . ?
O1 W1 O8 155.3(6) . . ?
O21 W1 O8 63.3(6) . . ?
O16 W1 O8 96.8(7) . . ?
O13 W1 O8 61.8(6) . . ?
O11 W1 O8 94.7(7) . . ?
O9 W1 O8 46.7(6) . . ?
O2 W2 O22 100.9(6) . . ?
O2 W2 O14 100.4(6) . . ?
O22 W2 O14 89.0(5) . . ?
O2 W2 O19 102.4(6) . . ?
O22 W2 O19 88.2(5) . . ?
O14 W2 O19 157.2(7) . . ?
O2 W2 O21 102.4(7) . . ?
O22 W2 O21 156.7(7) . . ?
O14 W2 O21 86.7(5) . . ?
O19 W2 O21 87.1(5) . . ?
O2 W2 O8 156.8(6) . . ?
O22 W2 O8 94.7(6) . . ?
O14 W2 O8 62.5(6) . . ?
O19 W2 O8 95.2(6) . . ?
O21 W2 O8 63.2(6) . . ?
O2 W2 O10 157.2(6) . 3_354 ?
O22 W2 O10 63.7(6) . 3_354 ?
O14 W2 O10 96.3(6) . 3_354 ?
O19 W2 O10 62.4(6) . 3_354 ?
O21 W2 O10 94.0(7) . 3_354 ?
O8 W2 O10 46.0(6) . 3_354 ?
O3 W3 O13 101.8(6) . . ?
O3 W3 O14 101.6(6) . . ?
O13 W3 O14 87.9(5) . . ?
O3 W3 O15 101.3(6) . . ?
O13 W3 O15 156.9(7) . . ?
O14 W3 O15 86.7(5) . . ?
O3 W3 O17 99.0(6) . . ?
O13 W3 O17 89.3(5) . . ?
O14 W3 O17 159.3(6) . . ?
O15 W3 O17 87.9(5) . . ?
O3 W3 O8 157.5(6) . . ?
O13 W3 O8 63.1(6) . . ?
O14 W3 O8 63.1(6) . . ?
O15 W3 O8 94.6(6) . . ?
O17 W3 O8 97.5(6) . . ?
O3 W3 O7 157.9(6) . . ?
O13 W3 O7 93.7(6) . . ?
O14 W3 O7 94.5(6) . . ?
O15 W3 O7 64.4(5) . . ?
O17 W3 O7 65.2(6) . . ?
O8 W3 O7 44.6(6) . . ?
O4 W4 O18 102.1(6) . . ?
O4 W4 O11 101.0(6) . . ?
O18 W4 O11 87.8(6) . . ?
O4 W4 O20 100.9(6) . . ?
O18 W4 O20 157.0(7) . . ?
O11 W4 O20 89.2(5) . . ?
O4 W4 O22 101.0(6) . 3_354 ?
O18 W4 O22 87.9(5) . 3_354 ?
O11 W4 O22 158.0(7) . 3_354 ?
O20 W4 O22 86.4(6) . 3_354 ?
O4 W4 O9 156.6(6) . . ?
O18 W4 O9 95.9(6) . . ?
O11 W4 O9 64.6(6) . . ?
O20 W4 O9 62.4(6) . . ?
O22 W4 O9 94.4(7) 3_354 . ?
O4 W4 O10 156.8(6) . . ?
O18 W4 O10 62.2(6) . . ?
O11 W4 O10 95.4(7) . . ?
O20 W4 O10 95.5(7) . . ?
O22 W4 O10 63.6(6) 3_354 . ?
O9 W4 O10 46.5(6) . . ?
O5 W5 O12 101.6(6) . . ?
O5 W5 O19 100.9(6) . 3_354 ?
O12 W5 O19 89.2(5) . 3_354 ?
O5 W5 O18 101.4(6) . . ?
O12 W5 O18 156.8(7) . . ?
O19 W5 O18 88.4(4) 3_354 . ?
O5 W5 O17 99.4(6) . . ?
O12 W5 O17 88.4(5) . . ?
O19 W5 O17 159.6(6) 3_354 . ?
O18 W5 O17 86.0(5) . . ?
O5 W5 O10 157.8(6) . . ?
O12 W5 O10 94.8(6) . . ?
O19 W5 O10 64.3(6) 3_354 . ?
O18 W5 O10 63.5(6) . . ?
O17 W5 O10 95.7(6) . . ?
O5 W5 O7 158.9(6) . . ?
O12 W5 O7 64.3(6) . . ?
O19 W5 O7 94.9(6) 3_354 . ?
O18 W5 O7 92.9(6) . . ?
O17 W5 O7 65.9(6) . . ?
O10 W5 O7 43.3(6) . . ?
O6 W6 O15 100.9(6) . . ?
O6 W6 O20 101.7(6) . 3_354 ?
O15 W6 O20 90.3(6) . 3_354 ?
O6 W6 O16 100.9(7) . 3_354 ?
O15 W6 O16 158.2(6) . 3_354 ?
O20 W6 O16 86.7(5) 3_354 3_354 ?
O6 W6 O12 101.4(6) . . ?
O15 W6 O12 87.7(5) . . ?
O20 W6 O12 156.9(7) 3_354 . ?
O16 W6 O12 86.6(6) 3_354 . ?
O6 W6 O9 156.9(6) . 3_354 ?
O15 W6 O9 96.4(6) . 3_354 ?
O20 W6 O9 62.8(6) 3_354 3_354 ?
O16 W6 O9 63.1(7) 3_354 3_354 ?
O12 W6 O9 94.5(6) . 3_354 ?
O6 W6 O7 157.9(6) . . ?
O15 W6 O7 64.6(5) . . ?
O20 W6 O7 95.3(7) 3_354 . ?
O16 W6 O7 94.1(6) 3_354 . ?
O12 W6 O7 63.1(6) . . ?
O9 W6 O7 45.2(5) 3_354 . ?
C1 S1 C2 101.0(8) . . ?
C7 S2 C6 100.6(8) . . ?
C10 S3 C11 99.5(9) . . ?
C16 S4 C15 98.6(10) 4_666 . ?
Si1 O7 O10 57.4(8) . . ?
Si1 O7 W5 124.4(9) . . ?
O10 O7 W5 67.0(8) . . ?
Si1 O7 W3 122.4(9) . . ?
O10 O7 W3 130.6(10) . . ?
W5 O7 W3 93.8(5) . . ?
Si1 O7 W6 121.9(8) . . ?
O10 O7 W6 131.8(10) . . ?
W5 O7 W6 93.5(5) . . ?
W3 O7 W6 92.5(6) . . ?
Si1 O8 W3 123.1(9) . . ?
Si1 O8 W2 121.3(9) . . ?
W3 O8 W2 95.5(6) . . ?
Si1 O8 W1 120.6(8) . . ?
W3 O8 W1 95.1(6) . . ?
W2 O8 W1 94.3(6) . . ?
Si1 O9 W6 122.1(8) . 3_354 ?
Si1 O9 W4 121.0(10) . . ?
W6 O9 W4 95.4(6) 3_354 . ?
Si1 O9 W1 121.2(10) . . ?
W6 O9 W1 95.6(7) 3_354 . ?
W4 O9 W1 94.9(6) . . ?
Si1 O10 O7 55.3(8) . . ?
Si1 O10 W5 124.9(9) . . ?
O7 O10 W5 69.7(7) . . ?
Si1 O10 W4 120.6(9) . . ?
O7 O10 W4 131.0(11) . . ?
W5 O10 W4 95.1(6) . . ?
Si1 O10 W2 120.8(9) . 3_354 ?
O7 O10 W2 133.0(10) . 3_354 ?
W5 O10 W2 94.7(6) . 3_354 ?
W4 O10 W2 93.1(6) . 3_354 ?
W4 O11 W1 135.9(8) . . ?
W5 O12 W6 138.5(8) . . ?
W3 O13 W1 139.6(8) . . ?
W2 O14 W3 138.5(8) . . ?
W6 O15 W3 138.3(7) . . ?
W1 O16 W6 138.3(9) . 3_354 ?
W3 O17 W5 134.7(7) . . ?
W4 O18 W5 138.7(7) . . ?
W5 O19 W2 138.1(8) 3_354 . ?
W6 O20 W4 139.1(9) 3_354 . ?
W1 O21 W2 139.1(9) . . ?
W2 O22 W4 139.3(7) . 3_354 ?
C1 N1 N2 107.2(12) . . ?
C1 N1 Cu1 133.4(10) . . ?
N2 N1 Cu1 118.7(9) . . ?
N3 N2 N1 109.9(11) . . ?
N3 N2 Cu2 123.4(8) . . ?
N1 N2 Cu2 124.4(9) . . ?
N2 N3 N4 105.2(11) . . ?
C1 N4 N3 109.3(12) . . ?
C1 N4 C8 132.0(13) . . ?
N3 N4 C8 118.6(11) . . ?
C7 N5 N6 107.1(11) . . ?
C7 N5 Cu2 130.5(9) . 2_443 ?
N6 N5 Cu2 122.1(9) . 2_443 ?
N7 N6 N5 110.1(12) . . ?
N7 N6 Cu1 124.7(9) . 2_443 ?
N5 N6 Cu1 125.2(9) . 2_443 ?
N6 N7 N8 106.4(10) . . ?
C7 N8 N7 109.3(11) . . ?
C7 N8 C9 130.7(12) . . ?
N7 N8 C9 119.9(11) . . ?
C10 N9 N10 104.5(12) . . ?
C10 N9 Cu1 128.1(9) . 4_566 ?
N10 N9 Cu1 126.3(10) . 4_566 ?
N11 N10 N9 112.6(12) . . ?
N11 N10 Cu2 126.8(10) . . ?
N9 N10 Cu2 120.1(10) . . ?
N10 N11 N12 104.9(12) . . ?
C10 N12 N11 109.4(11) . . ?
C10 N12 C17 131.1(13) . . ?
N11 N12 C17 119.4(13) . . ?
C16 N13 N14 107.1(13) . . ?
N15 N14 N13 109.7(11) . . ?
N15 N14 Cu2 122.9(9) . . ?
N13 N14 Cu2 124.6(9) . . ?
N14 N15 N16 106.0(11) . . ?
N14 N15 Cu1 121.3(9) . 4_566 ?
N16 N15 Cu1 131.9(9) . 4_566 ?
C16 N16 N15 107.8(13) . . ?
C16 N16 C18 131.2(15) . . ?
N15 N16 C18 120.9(13) . . ?
N1 C1 N4 108.4(13) . . ?
N1 C1 S1 126.7(11) . . ?
N4 C1 S1 124.9(12) . . ?
C3 C2 S1 110.8(13) . . ?
C3 C2 H2A 109.5 . . ?
S1 C2 H2A 109.5 . . ?
C3 C2 H2B 109.5 . . ?
S1 C2 H2B 109.5 . . ?
H2A C2 H2B 108.1 . . ?
C2 C3 C4 115.8(14) . . ?
C2 C3 H3A 108.3 . . ?
C4 C3 H3A 108.3 . . ?
C2 C3 H3B 108.3 . . ?
C4 C3 H3B 108.3 . . ?
H3A C3 H3B 107.4 . . ?
C3 C4 C5 113.9(14) . . ?
C3 C4 H4A 108.8 . . ?
C5 C4 H4A 108.8 . . ?
C3 C4 H4B 108.8 . . ?
C5 C4 H4B 108.8 . . ?
H4A C4 H4B 107.7 . . ?
C6 C5 C4 111.4(14) . . ?
C6 C5 H5A 109.3 . . ?
C4 C5 H5A 109.3 . . ?
C6 C5 H5B 109.3 . . ?
C4 C5 H5B 109.3 . . ?
H5A C5 H5B 108.0 . . ?
C5 C6 S2 115.3(12) . . ?
C5 C6 H6A 108.4 . . ?
S2 C6 H6A 108.4 . . ?
C5 C6 H6B 108.4 . . ?
S2 C6 H6B 108.4 . . ?
H6A C6 H6B 107.5 . . ?
N5 C7 N8 107.0(11) . . ?
N5 C7 S2 127.2(11) . . ?
N8 C7 S2 125.6(11) . . ?
N4 C8 H8A 109.5 . . ?
N4 C8 H8B 109.5 . . ?
H8A C8 H8B 109.5 . . ?
N4 C8 H8C 109.5 . . ?
H8A C8 H8C 109.5 . . ?
H8B C8 H8C 109.5 . . ?
N8 C9 H9A 109.5 . . ?
N8 C9 H9B 109.5 . . ?
H9A C9 H9B 109.5 . . ?
N8 C9 H9C 109.5 . . ?
H9A C9 H9C 109.5 . . ?
H9B C9 H9C 109.5 . . ?
N12 C10 N9 108.6(12) . . ?
N12 C10 S3 124.0(12) . . ?
N9 C10 S3 127.4(12) . . ?
C12 C11 S3 114.2(19) . . ?
C12 C11 H11A 108.7 . . ?
S3 C11 H11A 108.7 . . ?
C12 C11 H11B 108.7 . . ?
S3 C11 H11B 108.7 . . ?
H11A C11 H11B 107.6 . . ?
C11 C12 C13 121(2) . . ?
C11 C12 H12A 107.0 . . ?
C13 C12 H12A 107.0 . . ?
C11 C12 H12B 107.0 . . ?
C13 C12 H12B 107.0 . . ?
H12A C12 H12B 106.7 . . ?
C12 C13 C14 110.4(17) . . ?
C12 C13 H13A 109.6 . . ?
C14 C13 H13A 109.6 . . ?
C12 C13 H13B 109.6 . . ?
C14 C13 H13B 109.6 . . ?
H13A C13 H13B 108.1 . . ?
C15 C14 C13 113(2) . . ?
C15 C14 H14A 109.0 . . ?
C13 C14 H14A 109.0 . . ?
C15 C14 H14B 109.0 . . ?
C13 C14 H14B 109.0 . . ?
H14A C14 H14B 107.8 . . ?
C14 C15 S4 112.7(18) . . ?
C14 C15 H15A 109.1 . . ?
S4 C15 H15A 109.1 . . ?
C14 C15 H15B 109.1 . . ?
S4 C15 H15B 109.1 . . ?
H15A C15 H15B 107.8 . . ?
N13 C16 N16 109.4(14) . . ?
N13 C16 S4 128.1(14) . 4_465 ?
N16 C16 S4 122.5(14) . 4_465 ?
N12 C17 H17A 109.5 . . ?
N12 C17 H17B 109.5 . . ?
H17A C17 H17B 109.5 . . ?
N12 C17 H17C 109.5 . . ?
H17A C17 H17C 109.5 . . ?
H17B C17 H17C 109.5 . . ?
N16 C18 H18A 109.5 . . ?
N16 C18 H18B 109.5 . . ?
H18A C18 H18B 109.5 . . ?
N16 C18 H18C 109.5 . . ?
H18A C18 H18C 109.5 . . ?
H18B C18 H18C 109.5 . . ?

loop_
_geom_bond_atom_site_label_1
_geom_bond_atom_site_label_2
_geom_bond_distance
_geom_bond_site_symmetry_2
_geom_bond_publ_flag
Cu1 N9 1.988(13) 4_565 ?
Cu1 N6 2.023(13) 2_453 ?
Cu1 N1 2.037(12) . ?
Cu1 N15 2.040(11) 4_565 ?
Cu2 N10 1.978(12) . ?
Cu2 N5 2.000(11) 2_453 ?
Cu2 N14 2.070(12) . ?
Cu2 N2 2.082(12) . ?
Si1 O7 1.564(16) . ?
Si1 O7 1.564(16) 3_354 ?
Si1 O10 1.604(18) . ?
Si1 O10 1.604(18) 3_354 ?
Si1 O8 1.622(18) 3_354 ?
Si1 O8 1.622(18) . ?
Si1 O9 1.638(16) 3_354 ?
Si1 O9 1.638(16) . ?
W1 O1 1.687(10) . ?
W1 O21 1.875(12) . ?
W1 O16 1.883(12) . ?
W1 O13 1.893(11) . ?
W1 O11 1.924(13) . ?
W1 O9 2.39(2) . ?
W1 O8 2.419(16) . ?
W2 O2 1.660(11) . ?
W2 O22 1.872(11) . ?
W2 O14 1.882(10) . ?
W2 O19 1.897(10) . ?
W2 O21 1.902(11) . ?
W2 O8 2.411(18) . ?
W2 O10 2.436(19) 3_354 ?
W3 O3 1.650(10) . ?
W3 O13 1.873(11) . ?
W3 O14 1.904(11) . ?
W3 O15 1.906(11) . ?
W3 O17 1.911(13) . ?
W3 O8 2.371(17) . ?
W3 O7 2.434(17) . ?
W4 O4 1.690(9) . ?
W4 O18 1.877(11) . ?
W4 O11 1.880(13) . ?
W4 O20 1.884(12) . ?
W4 O22 1.896(12) 3_354 ?
W4 O9 2.393(17) . ?
W4 O10 2.430(16) . ?
W5 O5 1.667(10) . ?
W5 O12 1.877(11) . ?
W5 O19 1.879(11) 3_354 ?
W5 O18 1.898(10) . ?
W5 O17 1.914(12) . ?
W5 O10 2.358(17) . ?
W5 O7 2.402(17) . ?
W6 O6 1.651(10) . ?
W6 O15 1.866(12) . ?
W6 O20 1.880(12) 3_354 ?
W6 O16 1.897(12) 3_354 ?
W6 O12 1.900(11) . ?
W6 O9 2.375(16) 3_354 ?
W6 O7 2.445(15) . ?
S1 C1 1.736(15) . ?
S1 C2 1.803(18) . ?
S2 C7 1.729(14) . ?
S2 C6 1.83(2) . ?
S3 C10 1.745(15) . ?
S3 C11 1.85(2) . ?
S4 C16 1.733(18) 4_666 ?
S4 C15 1.84(2) . ?
O7 O10 1.76(2) . ?
O9 W6 2.375(16) 3_354 ?
O10 W2 2.436(18) 3_354 ?
O16 W6 1.897(12) 3_354 ?
O19 W5 1.879(11) 3_354 ?
O20 W6 1.880(12) 3_354 ?
O22 W4 1.896(12) 3_354 ?
N1 C1 1.305(18) . ?
N1 N2 1.359(14) . ?
N2 N3 1.317(16) . ?
N3 N4 1.359(16) . ?
N4 C1 1.329(16) . ?
N4 C8 1.441(19) . ?
N5 C7 1.318(18) . ?
N5 N6 1.358(14) . ?
N5 Cu2 2.000(11) 2_443 ?
N6 N7 1.288(16) . ?
N6 Cu1 2.023(13) 2_443 ?
N7 N8 1.347(15) . ?
N8 C7 1.338(16) . ?
N8 C9 1.433(17) . ?
N9 C10 1.324(18) . ?
N9 N10 1.358(15) . ?
N9 Cu1 1.988(13) 4_566 ?
N10 N11 1.280(16) . ?
N11 N12 1.350(15) . ?
N12 C10 1.324(18) . ?
N12 C17 1.498(18) . ?
N13 C16 1.29(2) . ?
N13 N14 1.337(16) . ?
N14 N15 1.314(15) . ?
N15 N16 1.345(16) . ?
N15 Cu1 2.040(11) 4_566 ?
N16 C16 1.329(19) . ?
N16 C18 1.448(19) . ?
C2 C3 1.48(2) . ?
C2 H2A 0.9700 . ?
C2 H2B 0.9700 . ?
C3 C4 1.55(2) . ?
C3 H3A 0.9700 . ?
C3 H3B 0.9700 . ?
C4 C5 1.56(2) . ?
C4 H4A 0.9700 . ?
C4 H4B 0.9700 . ?
C5 C6 1.50(2) . ?
C5 H5A 0.9700 . ?
C5 H5B 0.9700 . ?
C6 H6A 0.9700 . ?
C6 H6B 0.9700 . ?
C8 H8A 0.9600 . ?
C8 H8B 0.9600 . ?
C8 H8C 0.9600 . ?
C9 H9A 0.9600 . ?
C9 H9B 0.9600 . ?
C9 H9C 0.9600 . ?
C11 C12 1.31(3) . ?
C11 H11A 0.9700 . ?
C11 H11B 0.9700 . ?
C12 C13 1.51(3) . ?
C12 H12A 0.9700 . ?
C12 H12B 0.9700 . ?
C13 C14 1.65(3) . ?
C13 H13A 0.9700 . ?
C13 H13B 0.9700 . ?
C14 C15 1.43(3) . ?
C14 H14A 0.9700 . ?
C14 H14B 0.9700 . ?
C15 H15A 0.9700 . ?
C15 H15B 0.9700 . ?
C16 S4 1.733(18) 4_465 ?
C17 H17A 0.9600 . ?
C17 H17B 0.9600 . ?
C17 H17C 0.9600 . ?
C18 H18A 0.9600 . ?
C18 H18B 0.9600 . ?
C18 H18C 0.9600 . ?
